data_4315088
loop_
_publ_author_name
'Alexandra G. Trambitas'
'Tarun K. Panda'
'Jelena Jenter'
'Peter W. Roesky'
'Constantin Daniliuc'
'Cristian G. Hrib'
'Peter G. Jones'
'Matthias Tamm'

_publ_contact_author
;
        Peter G. Jones
        Institut f\"ur Anorganische und Analytische Chemie
        Technische Universit\"at Braunschweig
        Postfach 3329
        38023 Braunschweig
        Germany
;
_publ_contact_author_email p.jones@tu-bs.de
_publ_contact_author_fax '049 531 391-5387'
_publ_contact_author_phone '049 531 391-5382'
_publ_section_title
;
 Rare-Earth Metal Alkyl, Amido, and Cyclopentadienyl Complexes Supported
 by Imidazolin-2-iminato Ligands: Synthesis, Structural Characterization,
 and Catalytic Application
;
_journal_name_full 'Inorganic Chemistry'
_journal_page_first 2435
_journal_page_last 2446
_journal_paper_doi 10.1021/ic9024052
_journal_volume 49
_journal_year 2010
_chemical_formula_sum 'C47 H88 N5 O2 Si4 Y'
_chemical_formula_weight 956.49
_chemical_name_systematic
; 
 ? 
;
_space_group_IT_number 2
_symmetry_cell_setting triclinic
_symmetry_space_group_name_Hall '-P 1'
_symmetry_space_group_name_H-M 'P -1'
_atom_sites_solution_hydrogens geom
_atom_sites_solution_primary direct
_atom_sites_solution_secondary difmap
_audit_creation_method SHELXL-97
_cell_angle_alpha 85.783(5)
_cell_angle_beta 84.522(5)
_cell_angle_gamma 77.737(5)
_cell_formula_units_Z 2
_cell_length_a 12.2968(16)
_cell_length_b 13.1799(18)
_cell_length_c 17.669(2)
_cell_measurement_reflns_used 6779
_cell_measurement_temperature 133(2)
_cell_measurement_theta_max 28
_cell_measurement_theta_min 2
_cell_volume 2781.3(6)
_computing_cell_refinement 'Bruker SAINT'
_computing_data_collection 'Bruker SMART'
_computing_data_reduction 'Bruker SAINT'
_computing_molecular_graphics 'Siemens XP'
_computing_publication_material SHELXL-97
_computing_structure_refinement 'SHELXL-97 (Sheldrick, 1997)'
_computing_structure_solution 'SHELXS-97 (Sheldrick, 1990)'
_diffrn_ambient_temperature 133(2)
_diffrn_detector_area_resol_mean 8.192
_diffrn_measured_fraction_theta_full 0.997
_diffrn_measured_fraction_theta_max 0.996
_diffrn_measurement_device_type 'Bruker SMART 1000 CCD'
_diffrn_measurement_method '\w- and \f-scans'
_diffrn_radiation_monochromator graphite
_diffrn_radiation_source 'fine-focus sealed tube'
_diffrn_radiation_type MoK\a
_diffrn_radiation_wavelength 0.71073
_diffrn_reflns_av_R_equivalents 0.0537
_diffrn_reflns_av_sigmaI/netI 0.0577
_diffrn_reflns_limit_h_max 16
_diffrn_reflns_limit_h_min -16
_diffrn_reflns_limit_k_max 17
_diffrn_reflns_limit_k_min -17
_diffrn_reflns_limit_l_max 23
_diffrn_reflns_limit_l_min -23
_diffrn_reflns_number 52049
_diffrn_reflns_theta_full 28.00
_diffrn_reflns_theta_max 28.28
_diffrn_reflns_theta_min 1.16
_diffrn_standards_decay_% 0
_exptl_absorpt_coefficient_mu 1.172
_exptl_absorpt_correction_T_max 0.8346
_exptl_absorpt_correction_T_min 0.6314
_exptl_absorpt_correction_type multi-scan
_exptl_absorpt_process_details SADABS
_exptl_crystal_colour colourless
_exptl_crystal_density_diffrn 1.142
_exptl_crystal_density_method 'not measured'
_exptl_crystal_description tablet
_exptl_crystal_F_000 1032
_exptl_crystal_size_max 0.29
_exptl_crystal_size_mid 0.20
_exptl_crystal_size_min 0.16
_refine_diff_density_max 1.154
_refine_diff_density_min -0.584
_refine_diff_density_rms 0.078
_refine_ls_extinction_method none
_refine_ls_goodness_of_fit_ref 1.031
_refine_ls_hydrogen_treatment
;
The hydrogens of the C37 methyl group were refined freely. 
The hydrogens of the other methyl groups were refined using a rigid groups, 
other H atoms were included using a riding model. 
;
_refine_ls_matrix_type full
_refine_ls_number_parameters 563
_refine_ls_number_reflns 13782
_refine_ls_number_restraints 0
_refine_ls_restrained_S_all 1.031
_refine_ls_R_factor_all 0.0750
_refine_ls_R_factor_gt 0.0437
_refine_ls_shift/su_max 0.001
_refine_ls_shift/su_mean 0.000
_refine_ls_structure_factor_coef Fsqd
_refine_ls_weighting_details 'calc w=1/[\s^2^(Fo^2^)+(0.0588P)^2^+1.6974P] where P=(Fo^2^+2Fc^2^)/3'
_refine_ls_weighting_scheme calc
_refine_ls_wR_factor_gt 0.1063
_refine_ls_wR_factor_ref 0.1222
_reflns_number_gt 10176
_reflns_number_total 13782
_reflns_threshold_expression >2sigma(I)
_cod_data_source_file ic9024052_si_002_05.cif
_cod_data_source_block tarun79
_cod_database_code 4315088

loop_
_symmetry_equiv_pos_as_xyz
'x, y, z'
'-x, -y, -z'

loop_
_atom_site_label
_atom_site_type_symbol
_atom_site_fract_x
_atom_site_fract_y
_atom_site_fract_z
_atom_site_U_iso_or_equiv
_atom_site_adp_type
_atom_site_occupancy
_atom_site_symmetry_multiplicity
_atom_site_calc_flag
_atom_site_refinement_flags
_atom_site_disorder_assembly
_atom_site_disorder_group
Y Y 0.158527(19) 0.290507(17) 0.199725(13) 0.01888(7) Uani 1 1 d . . .
Si1 Si 0.29809(6) 0.30658(6) 0.01336(4) 0.02676(16) Uani 1 1 d . . .
Si2 Si 0.37642(6) 0.38613(6) 0.15011(4) 0.02726(16) Uani 1 1 d . . .
Si3 Si -0.04589(6) 0.38842(6) 0.33348(4) 0.02708(16) Uani 1 1 d . . .
Si4 Si 0.01784(6) 0.55405(5) 0.22658(4) 0.02807(16) Uani 1 1 d . . .
N1 N 0.21029(16) 0.13667(15) 0.24853(11) 0.0202(4) Uani 1 1 d . . .
N2 N 0.18732(16) -0.03257(15) 0.30170(11) 0.0198(4) Uani 1 1 d . . .
N3 N 0.31664(16) 0.03391(16) 0.34602(11) 0.0201(4) Uani 1 1 d . . .
N4 N 0.28546(17) 0.33132(16) 0.10748(11) 0.0234(4) Uani 1 1 d . . .
N5 N 0.03561(17) 0.42492(16) 0.25646(12) 0.0233(4) Uani 1 1 d . . .
O1 O 0.00800(14) 0.26131(13) 0.13973(10) 0.0255(4) Uani 1 1 d . . .
O2 O 0.5302(5) 0.3315(5) 0.5535(3) 0.179(3) Uani 1 1 d . . .
C1 C 0.23501(17) 0.05671(18) 0.29234(13) 0.0171(4) Uani 1 1 d . . .
C2 C 0.2386(2) -0.1034(2) 0.35690(14) 0.0258(5) Uani 1 1 d . . .
H2 H 0.2205 -0.1687 0.3729 0.031 Uiso 1 1 calc R . .
C3 C 0.3178(2) -0.0630(2) 0.38333(14) 0.0257(5) Uani 1 1 d . . .
H3 H 0.3662 -0.0949 0.4210 0.031 Uiso 1 1 calc R . .
C4 C 0.09970(19) -0.05203(18) 0.26045(14) 0.0213(5) Uani 1 1 d . . .
C5 C -0.0066(2) -0.04750(19) 0.29831(15) 0.0254(5) Uani 1 1 d . . .
C6 C -0.0893(2) -0.0706(2) 0.25729(17) 0.0326(6) Uani 1 1 d . . .
H6 H -0.1619 -0.0689 0.2817 0.039 Uiso 1 1 calc R . .
C7 C -0.0678(2) -0.0957(2) 0.18263(18) 0.0357(7) Uani 1 1 d . . .
H7 H -0.1255 -0.1103 0.1557 0.043 Uiso 1 1 calc R . .
C8 C 0.0375(2) -0.0999(2) 0.14656(16) 0.0322(6) Uani 1 1 d . . .
H8 H 0.0513 -0.1179 0.0949 0.039 Uiso 1 1 calc R . .
C9 C 0.1242(2) -0.07845(18) 0.18423(15) 0.0244(5) Uani 1 1 d . . .
C10 C 0.2414(2) -0.0870(2) 0.14593(15) 0.0276(5) Uani 1 1 d . . .
H10 H 0.2721 -0.0287 0.1627 0.033 Uiso 1 1 calc R . .
C11 C 0.2469(3) -0.0786(3) 0.05887(17) 0.0424(7) Uani 1 1 d . . .
H11A H 0.2272 -0.1401 0.0404 0.051 Uiso 1 1 calc R . .
H11B H 0.3228 -0.0742 0.0384 0.051 Uiso 1 1 calc R . .
H11C H 0.1943 -0.0161 0.0420 0.051 Uiso 1 1 calc R . .
C12 C 0.3161(3) -0.1891(2) 0.17261(19) 0.0426(7) Uani 1 1 d . . .
H12A H 0.3146 -0.1931 0.2283 0.051 Uiso 1 1 calc R . .
H12B H 0.3928 -0.1918 0.1506 0.051 Uiso 1 1 calc R . .
H12C H 0.2886 -0.2478 0.1561 0.051 Uiso 1 1 calc R . .
C13 C -0.0327(2) -0.0223(2) 0.38114(16) 0.0317(6) Uani 1 1 d . . .
H13 H 0.0285 0.0091 0.3965 0.038 Uiso 1 1 calc R . .
C14 C -0.0354(3) -0.1215(3) 0.43152(18) 0.0460(8) Uani 1 1 d . . .
H14A H -0.0952 -0.1536 0.4177 0.055 Uiso 1 1 calc R . .
H14B H -0.0492 -0.1041 0.4850 0.055 Uiso 1 1 calc R . .
H14C H 0.0364 -0.1704 0.4241 0.055 Uiso 1 1 calc R . .
C15 C -0.1435(2) 0.0563(3) 0.39486(19) 0.0439(8) Uani 1 1 d . . .
H15A H -0.1427 0.1184 0.3609 0.053 Uiso 1 1 calc R . .
H15B H -0.1528 0.0758 0.4479 0.053 Uiso 1 1 calc R . .
H15C H -0.2055 0.0247 0.3845 0.053 Uiso 1 1 calc R . .
C16 C 0.40761(19) 0.08680(19) 0.34503(13) 0.0207(5) Uani 1 1 d . . .
C17 C 0.49539(19) 0.0646(2) 0.28805(14) 0.0242(5) Uani 1 1 d . . .
C18 C 0.5835(2) 0.1161(2) 0.28813(15) 0.0293(6) Uani 1 1 d . . .
H18 H 0.6435 0.1035 0.2497 0.035 Uiso 1 1 calc R . .
C19 C 0.5850(2) 0.1853(2) 0.34321(16) 0.0316(6) Uani 1 1 d . . .
H19 H 0.6452 0.2204 0.3418 0.038 Uiso 1 1 calc R . .
C20 C 0.4991(2) 0.2033(2) 0.40019(15) 0.0291(6) Uani 1 1 d . . .
H20 H 0.5018 0.2494 0.4386 0.035 Uiso 1 1 calc R . .
C21 C 0.4087(2) 0.1547(2) 0.40202(14) 0.0237(5) Uani 1 1 d . . .
C22 C 0.3172(2) 0.1741(2) 0.46669(14) 0.0278(6) Uani 1 1 d . . .
H22 H 0.2554 0.1407 0.4550 0.033 Uiso 1 1 calc R . .
C23 C 0.2690(3) 0.2901(2) 0.47476(18) 0.0424(7) Uani 1 1 d . . .
H23A H 0.3261 0.3233 0.4915 0.051 Uiso 1 1 calc R . .
H23B H 0.2044 0.2990 0.5125 0.051 Uiso 1 1 calc R . .
H23C H 0.2458 0.3223 0.4255 0.051 Uiso 1 1 calc R . .
C24 C 0.3617(2) 0.1226(3) 0.54146(16) 0.0397(7) Uani 1 1 d . . .
H24A H 0.3886 0.0478 0.5358 0.048 Uiso 1 1 calc R . .
H24B H 0.3017 0.1338 0.5825 0.048 Uiso 1 1 calc R . .
H24C H 0.4233 0.1533 0.5538 0.048 Uiso 1 1 calc R . .
C25 C 0.4981(2) -0.0149(2) 0.22937(14) 0.0258(5) Uani 1 1 d . . .
H25 H 0.4300 -0.0451 0.2410 0.031 Uiso 1 1 calc R . .
C26 C 0.4934(3) 0.0356(2) 0.14925(16) 0.0397(7) Uani 1 1 d . . .
H26A H 0.4297 0.0946 0.1481 0.048 Uiso 1 1 calc R . .
H26B H 0.4847 -0.0154 0.1138 0.048 Uiso 1 1 calc R . .
H26C H 0.5626 0.0601 0.1342 0.048 Uiso 1 1 calc R . .
C27 C 0.5999(3) -0.1042(2) 0.23501(18) 0.0423(7) Uani 1 1 d . . .
H27A H 0.6682 -0.0774 0.2219 0.051 Uiso 1 1 calc R . .
H27B H 0.5962 -0.1570 0.1996 0.051 Uiso 1 1 calc R . .
H27C H 0.6005 -0.1353 0.2871 0.051 Uiso 1 1 calc R . .
C28 C -0.0254(2) 0.1619(2) 0.13809(18) 0.0367(7) Uani 1 1 d . . .
H28A H -0.0142 0.1214 0.1872 0.044 Uiso 1 1 calc R . .
H28B H 0.0187 0.1205 0.0968 0.044 Uiso 1 1 calc R . .
C29 C -0.1467(3) 0.1882(2) 0.12405(19) 0.0426(7) Uani 1 1 d . . .
H29A H -0.1945 0.2016 0.1721 0.051 Uiso 1 1 calc R . .
H29B H -0.1684 0.1318 0.0986 0.051 Uiso 1 1 calc R . .
C30 C -0.1544(3) 0.2853(2) 0.0726(2) 0.0466(8) Uani 1 1 d . . .
H30A H -0.2314 0.3274 0.0754 0.056 Uiso 1 1 calc R . .
H30B H -0.1308 0.2682 0.0191 0.056 Uiso 1 1 calc R . .
C31 C -0.0746(2) 0.3427(2) 0.10368(15) 0.0282(6) Uani 1 1 d . . .
H31A H -0.0382 0.3813 0.0620 0.034 Uiso 1 1 calc R . .
H31B H -0.1148 0.3924 0.1414 0.034 Uiso 1 1 calc R . .
C32 C 0.2763(4) 0.4288(3) -0.04882(19) 0.0619(10) Uani 1 1 d . . .
H32A H 0.2019 0.4707 -0.0358 0.093 Uiso 1 1 calc R . .
H32B H 0.2827 0.4114 -0.1023 0.093 Uiso 1 1 calc R . .
H32C H 0.3330 0.4684 -0.0411 0.093 Uiso 1 1 calc R . .
C33 C 0.4373(3) 0.2293(4) -0.0208(2) 0.0675(12) Uani 1 1 d . . .
H33A H 0.4954 0.2674 -0.0133 0.101 Uiso 1 1 calc R . .
H33B H 0.4379 0.2180 -0.0750 0.101 Uiso 1 1 calc R . .
H33C H 0.4515 0.1621 0.0081 0.101 Uiso 1 1 calc R . .
C34 C 0.1940(3) 0.2311(3) -0.00888(19) 0.0598(11) Uani 1 1 d . . .
H34A H 0.2013 0.1673 0.0241 0.090 Uiso 1 1 calc R . .
H34B H 0.2074 0.2132 -0.0623 0.090 Uiso 1 1 calc R . .
H34C H 0.1185 0.2733 -0.0001 0.090 Uiso 1 1 calc R . .
C35 C 0.5285(2) 0.3245(3) 0.1345(2) 0.0422(7) Uani 1 1 d . . .
H35A H 0.5382 0.2488 0.1419 0.063 Uiso 1 1 calc R . .
H35B H 0.5704 0.3500 0.1710 0.063 Uiso 1 1 calc R . .
H35C H 0.5564 0.3427 0.0825 0.063 Uiso 1 1 calc R . .
C36 C 0.3687(3) 0.5276(2) 0.1227(2) 0.0448(8) Uani 1 1 d . . .
H36A H 0.3922 0.5359 0.0684 0.067 Uiso 1 1 calc R . .
H36B H 0.4181 0.5547 0.1527 0.067 Uiso 1 1 calc R . .
H36C H 0.2917 0.5660 0.1326 0.067 Uiso 1 1 calc R . .
C37 C 0.3377(3) 0.3712(3) 0.25539(17) 0.0330(6) Uani 1 1 d . . .
H37A H 0.387(3) 0.399(3) 0.278(2) 0.053(10) Uiso 1 1 d . . .
H37B H 0.267(3) 0.413(3) 0.270(2) 0.057(11) Uiso 1 1 d . . .
H37C H 0.352(3) 0.301(3) 0.270(2) 0.055(11) Uiso 1 1 d . . .
C38 C -0.0610(4) 0.4728(3) 0.4159(2) 0.0621(11) Uani 1 1 d . . .
H38A H 0.0130 0.4802 0.4279 0.093 Uiso 1 1 calc R . .
H38B H -0.0979 0.4410 0.4603 0.093 Uiso 1 1 calc R . .
H38C H -0.1061 0.5415 0.4028 0.093 Uiso 1 1 calc R . .
C39 C -0.1896(2) 0.3807(3) 0.31072(18) 0.0427(7) Uani 1 1 d . . .
H39A H -0.2273 0.4483 0.2894 0.064 Uiso 1 1 calc R . .
H39B H -0.2324 0.3617 0.3573 0.064 Uiso 1 1 calc R . .
H39C H -0.1843 0.3279 0.2735 0.064 Uiso 1 1 calc R . .
C40 C 0.0167(3) 0.2549(3) 0.37152(19) 0.0460(8) Uani 1 1 d . . .
H40A H 0.0230 0.2054 0.3317 0.069 Uiso 1 1 calc R . .
H40B H -0.0311 0.2350 0.4153 0.069 Uiso 1 1 calc R . .
H40C H 0.0911 0.2541 0.3875 0.069 Uiso 1 1 calc R . .
C41 C 0.0560(3) 0.5692(2) 0.12139(17) 0.0381(7) Uani 1 1 d . . .
H41A H 0.1277 0.5227 0.1082 0.057 Uiso 1 1 calc R . .
H41B H 0.0621 0.6414 0.1078 0.057 Uiso 1 1 calc R . .
H41C H -0.0019 0.5517 0.0934 0.057 Uiso 1 1 calc R . .
C42 C 0.1037(3) 0.6261(2) 0.2766(2) 0.0428(7) Uani 1 1 d . . .
H42A H 0.0838 0.6210 0.3316 0.064 Uiso 1 1 calc R . .
H42B H 0.0890 0.6994 0.2584 0.064 Uiso 1 1 calc R . .
H42C H 0.1831 0.5955 0.2660 0.064 Uiso 1 1 calc R . .
C43 C -0.1303(3) 0.6294(2) 0.2402(2) 0.0428(7) Uani 1 1 d . . .
H43A H -0.1795 0.5950 0.2154 0.064 Uiso 1 1 calc R . .
H43B H -0.1349 0.7002 0.2175 0.064 Uiso 1 1 calc R . .
H43C H -0.1537 0.6324 0.2948 0.064 Uiso 1 1 calc R . .
C101 C 0.4780(8) 0.3620(7) 0.6252(4) 0.166(4) Uani 1 1 d . . .
H10A H 0.3999 0.3985 0.6194 0.199 Uiso 1 1 calc R . .
H10B H 0.4767 0.2996 0.6597 0.199 Uiso 1 1 calc R . .
C102 C 0.5333(10) 0.4257(7) 0.6558(5) 0.188(4) Uani 1 1 d . . .
H10C H 0.5640 0.3937 0.7038 0.226 Uiso 1 1 calc R . .
H10D H 0.4833 0.4935 0.6663 0.226 Uiso 1 1 calc R . .
C103 C 0.6248(8) 0.4385(8) 0.5962(5) 0.167(4) Uani 1 1 d . . .
H10E H 0.6104 0.5109 0.5742 0.201 Uiso 1 1 calc R . .
H10F H 0.6967 0.4255 0.6199 0.201 Uiso 1 1 calc R . .
C104 C 0.6326(7) 0.3698(5) 0.5381(4) 0.123(2) Uani 1 1 d . . .
H10G H 0.6990 0.3126 0.5413 0.148 Uiso 1 1 calc R . .
H10H H 0.6359 0.4064 0.4872 0.148 Uiso 1 1 calc R . .

loop_
_atom_site_aniso_label
_atom_site_aniso_U_11
_atom_site_aniso_U_22
_atom_site_aniso_U_33
_atom_site_aniso_U_23
_atom_site_aniso_U_13
_atom_site_aniso_U_12
Y 0.02296(12) 0.01250(11) 0.02187(12) 0.00173(8) -0.00540(8) -0.00453(8)
Si1 0.0321(4) 0.0243(4) 0.0225(3) 0.0019(3) -0.0016(3) -0.0042(3)
Si2 0.0299(4) 0.0197(4) 0.0342(4) -0.0002(3) -0.0035(3) -0.0097(3)
Si3 0.0341(4) 0.0243(4) 0.0226(3) -0.0024(3) -0.0032(3) -0.0047(3)
Si4 0.0338(4) 0.0141(3) 0.0370(4) -0.0007(3) -0.0075(3) -0.0049(3)
N1 0.0218(10) 0.0156(10) 0.0245(10) 0.0017(8) -0.0076(8) -0.0049(8)
N2 0.0201(9) 0.0149(10) 0.0250(10) 0.0054(8) -0.0063(8) -0.0054(7)
N3 0.0200(9) 0.0192(11) 0.0220(10) 0.0035(8) -0.0061(8) -0.0055(8)
N4 0.0304(11) 0.0170(10) 0.0234(10) 0.0008(8) -0.0028(8) -0.0066(8)
N5 0.0293(11) 0.0160(10) 0.0250(10) -0.0005(8) -0.0057(8) -0.0043(8)
O1 0.0303(9) 0.0139(9) 0.0338(10) 0.0014(7) -0.0135(7) -0.0037(7)
O2 0.234(6) 0.244(7) 0.108(4) -0.069(4) 0.012(4) -0.154(6)
C1 0.0144(10) 0.0162(12) 0.0209(11) -0.0028(9) -0.0017(8) -0.0029(8)
C2 0.0239(12) 0.0200(13) 0.0324(13) 0.0114(10) -0.0062(10) -0.0046(10)
C3 0.0222(12) 0.0245(14) 0.0286(13) 0.0085(10) -0.0064(10) -0.0022(10)
C4 0.0224(11) 0.0122(11) 0.0309(13) 0.0052(9) -0.0087(9) -0.0062(9)
C5 0.0244(12) 0.0173(12) 0.0354(14) 0.0081(10) -0.0078(10) -0.0076(9)
C6 0.0245(13) 0.0285(15) 0.0482(17) 0.0094(12) -0.0116(12) -0.0129(11)
C7 0.0347(15) 0.0248(15) 0.0535(18) 0.0024(13) -0.0187(13) -0.0143(11)
C8 0.0447(16) 0.0189(13) 0.0374(15) -0.0010(11) -0.0137(12) -0.0123(11)
C9 0.0273(12) 0.0123(12) 0.0350(14) 0.0000(10) -0.0060(10) -0.0063(9)
C10 0.0329(14) 0.0199(13) 0.0307(13) -0.0053(10) -0.0018(11) -0.0064(10)
C11 0.0494(18) 0.0440(19) 0.0345(16) -0.0121(14) 0.0000(13) -0.0092(14)
C12 0.0400(17) 0.0292(16) 0.0543(19) -0.0044(14) 0.0030(14) 0.0004(13)
C13 0.0216(12) 0.0366(16) 0.0355(15) 0.0088(12) -0.0028(10) -0.0062(11)
C14 0.0357(16) 0.054(2) 0.0443(18) 0.0226(15) 0.0000(13) -0.0091(14)
C15 0.0304(15) 0.050(2) 0.0486(18) 0.0044(15) 0.0012(13) -0.0053(14)
C16 0.0200(11) 0.0209(13) 0.0223(11) 0.0055(9) -0.0087(9) -0.0060(9)
C17 0.0206(12) 0.0255(14) 0.0265(12) 0.0006(10) -0.0062(9) -0.0036(10)
C18 0.0215(12) 0.0343(16) 0.0321(14) 0.0002(11) -0.0017(10) -0.0067(11)
C19 0.0264(13) 0.0326(16) 0.0405(15) 0.0008(12) -0.0103(11) -0.0146(11)
C20 0.0285(13) 0.0292(15) 0.0330(14) -0.0041(11) -0.0115(11) -0.0088(11)
C21 0.0232(12) 0.0238(13) 0.0242(12) 0.0034(10) -0.0081(9) -0.0038(10)
C22 0.0243(12) 0.0334(15) 0.0269(13) -0.0040(11) -0.0058(10) -0.0058(10)
C23 0.0457(18) 0.0369(18) 0.0414(17) -0.0093(14) 0.0025(14) -0.0020(13)
C24 0.0344(15) 0.057(2) 0.0288(14) 0.0013(14) -0.0068(12) -0.0115(14)
C25 0.0230(12) 0.0277(14) 0.0268(13) -0.0023(10) -0.0029(10) -0.0049(10)
C26 0.0509(18) 0.0395(18) 0.0302(15) -0.0031(13) -0.0075(13) -0.0105(14)
C27 0.0415(17) 0.0369(18) 0.0463(18) -0.0126(14) -0.0140(14) 0.0050(13)
C28 0.0479(17) 0.0168(14) 0.0501(17) 0.0039(12) -0.0221(14) -0.0113(12)
C29 0.0453(17) 0.0360(18) 0.0523(19) 0.0069(14) -0.0156(14) -0.0191(14)
C30 0.0462(18) 0.0317(17) 0.068(2) 0.0146(15) -0.0339(16) -0.0153(14)
C31 0.0316(13) 0.0201(13) 0.0326(14) 0.0053(11) -0.0131(11) -0.0023(10)
C32 0.098(3) 0.052(2) 0.0364(18) 0.0137(16) -0.0182(19) -0.017(2)
C33 0.058(2) 0.095(3) 0.0355(18) -0.0206(19) -0.0012(16) 0.019(2)
C34 0.080(3) 0.076(3) 0.0383(18) -0.0231(18) 0.0093(17) -0.048(2)
C35 0.0308(15) 0.0394(18) 0.059(2) -0.0037(15) -0.0049(13) -0.0114(13)
C36 0.0532(19) 0.0227(16) 0.063(2) 0.0010(14) -0.0072(16) -0.0180(14)
C37 0.0366(16) 0.0310(17) 0.0344(15) -0.0034(13) -0.0128(12) -0.0089(13)
C38 0.088(3) 0.065(3) 0.0363(18) -0.0251(18) 0.0032(18) -0.019(2)
C39 0.0359(16) 0.049(2) 0.0449(18) 0.0013(15) -0.0016(13) -0.0144(14)
C40 0.0446(18) 0.043(2) 0.0432(18) 0.0184(15) 0.0017(14) -0.0025(14)
C41 0.0476(17) 0.0247(15) 0.0422(17) 0.0096(12) -0.0082(13) -0.0098(13)
C42 0.0513(18) 0.0245(16) 0.057(2) -0.0065(14) -0.0112(15) -0.0123(13)
C43 0.0433(17) 0.0223(15) 0.059(2) 0.0026(14) -0.0057(15) 0.0003(12)
C101 0.247(10) 0.173(8) 0.117(6) -0.050(6) -0.029(6) -0.112(7)
C102 0.302(13) 0.166(8) 0.141(7) -0.062(7) -0.049(8) -0.116(9)
C103 0.200(9) 0.218(10) 0.125(6) -0.040(7) -0.034(6) -0.117(8)
C104 0.203(7) 0.074(4) 0.112(5) 0.015(3) -0.079(5) -0.049(4)

loop_
_atom_type_symbol
_atom_type_description
_atom_type_scat_dispersion_real
_atom_type_scat_dispersion_imag
_atom_type_scat_source
C C 0.0033 0.0016 'International Tables Vol C Tables 4.2.6.8 and 6.1.1.4'
H H 0.0000 0.0000 'International Tables Vol C Tables 4.2.6.8 and 6.1.1.4'
N N 0.0061 0.0033 'International Tables Vol C Tables 4.2.6.8 and 6.1.1.4'
O O 0.0106 0.0060 'International Tables Vol C Tables 4.2.6.8 and 6.1.1.4'
Si Si 0.0817 0.0704 'International Tables Vol C Tables 4.2.6.8 and 6.1.1.4'
Y Y -2.7962 3.5667 'International Tables Vol C Tables 4.2.6.8 and 6.1.1.4'

loop_
_geom_angle_atom_site_label_1
_geom_angle_atom_site_label_2
_geom_angle_atom_site_label_3
_geom_angle
_geom_angle_site_symmetry_1
_geom_angle_site_symmetry_3
_geom_angle_publ_flag
N1 Y N4 111.81(7) . . ?
N1 Y N5 126.30(8) . . ?
N4 Y N5 117.70(8) . . ?
N1 Y O1 97.50(7) . . ?
N4 Y O1 107.35(7) . . ?
N5 Y O1 86.89(7) . . ?
N1 Y C37 95.06(8) . . ?
N4 Y C37 65.61(8) . . ?
N5 Y C37 87.40(8) . . ?
O1 Y C37 167.25(8) . . ?
N1 Y Si2 108.77(5) . . ?
N4 Y Si2 30.47(5) . . ?
N5 Y Si2 103.56(5) . . ?
O1 Y Si2 136.24(5) . . ?
C37 Y Si2 35.29(6) . . ?
N1 Y Si3 99.98(6) . . ?
N4 Y Si3 144.59(5) . . ?
N5 Y Si3 27.27(5) . . ?
O1 Y Si3 82.60(5) . . ?
C37 Y Si3 97.35(6) . . ?
Si2 Y Si3 124.40(2) . . ?
N4 Si1 C34 111.47(13) . . ?
N4 Si1 C33 114.26(13) . . ?
C34 Si1 C33 105.7(2) . . ?
N4 Si1 C32 111.92(14) . . ?
C34 Si1 C32 107.22(19) . . ?
C33 Si1 C32 105.7(2) . . ?
N4 Si2 C36 114.35(13) . . ?
N4 Si2 C35 116.61(12) . . ?
C36 Si2 C35 104.70(15) . . ?
N4 Si2 C37 105.47(12) . . ?
C36 Si2 C37 108.82(15) . . ?
C35 Si2 C37 106.50(15) . . ?
N4 Si2 Y 42.16(7) . . ?
C36 Si2 Y 122.83(11) . . ?
C35 Si2 Y 132.34(10) . . ?
C37 Si2 Y 63.60(10) . . ?
N5 Si3 C38 114.19(15) . . ?
N5 Si3 C40 110.50(12) . . ?
C38 Si3 C40 105.09(18) . . ?
N5 Si3 C39 113.66(13) . . ?
C38 Si3 C39 107.73(17) . . ?
C40 Si3 C39 104.93(15) . . ?
N5 Si3 Y 37.84(7) . . ?
C38 Si3 Y 137.06(14) . . ?
C40 Si3 Y 74.47(10) . . ?
C39 Si3 Y 113.86(10) . . ?
N5 Si4 C42 112.94(13) . . ?
N5 Si4 C41 110.94(12) . . ?
C42 Si4 C41 107.86(15) . . ?
N5 Si4 C43 114.37(13) . . ?
C42 Si4 C43 105.74(15) . . ?
C41 Si4 C43 104.40(14) . . ?
C1 N1 Y 166.08(17) . . ?
C2 N2 C1 110.98(19) . . ?
C2 N2 C4 122.8(2) . . ?
C1 N2 C4 126.23(19) . . ?
C3 N3 C1 111.12(19) . . ?
C3 N3 C16 122.77(19) . . ?
C1 N3 C16 123.46(19) . . ?
Si1 N4 Si2 124.26(13) . . ?
Si1 N4 Y 128.25(11) . . ?
Si2 N4 Y 107.37(10) . . ?
Si3 N5 Si4 119.42(12) . . ?
Si3 N5 Y 114.88(10) . . ?
Si4 N5 Y 125.67(11) . . ?
C28 O1 C31 108.93(18) . . ?
C28 O1 Y 125.94(14) . . ?
C31 O1 Y 124.89(14) . . ?
C101 O2 C104 110.1(5) . . ?
N1 C1 N2 129.2(2) . . ?
N1 C1 N3 128.9(2) . . ?
N2 C1 N3 101.93(18) . . ?
C3 C2 N2 107.9(2) . . ?
C3 C2 H2 126.0 . . ?
N2 C2 H2 126.0 . . ?
C2 C3 N3 108.1(2) . . ?
C2 C3 H3 126.0 . . ?
N3 C3 H3 126.0 . . ?
C5 C4 C9 122.2(2) . . ?
C5 C4 N2 118.9(2) . . ?
C9 C4 N2 118.9(2) . . ?
C6 C5 C4 117.5(2) . . ?
C6 C5 C13 120.0(2) . . ?
C4 C5 C13 122.5(2) . . ?
C7 C6 C5 121.4(3) . . ?
C7 C6 H6 119.3 . . ?
C5 C6 H6 119.3 . . ?
C6 C7 C8 120.1(2) . . ?
C6 C7 H7 119.9 . . ?
C8 C7 H7 119.9 . . ?
C7 C8 C9 121.5(3) . . ?
C7 C8 H8 119.2 . . ?
C9 C8 H8 119.2 . . ?
C8 C9 C4 117.2(2) . . ?
C8 C9 C10 121.8(2) . . ?
C4 C9 C10 120.9(2) . . ?
C9 C10 C11 114.2(2) . . ?
C9 C10 C12 109.9(2) . . ?
C11 C10 C12 109.6(2) . . ?
C9 C10 H10 107.7 . . ?
C11 C10 H10 107.7 . . ?
C12 C10 H10 107.6 . . ?
C10 C11 H11A 109.5 . . ?
C10 C11 H11B 109.5 . . ?
H11A C11 H11B 109.5 . . ?
C10 C11 H11C 109.5 . . ?
H11A C11 H11C 109.5 . . ?
H11B C11 H11C 109.5 . . ?
C10 C12 H12A 109.5 . . ?
C10 C12 H12B 109.5 . . ?
H12A C12 H12B 109.5 . . ?
C10 C12 H12C 109.5 . . ?
H12A C12 H12C 109.5 . . ?
H12B C12 H12C 109.5 . . ?
C5 C13 C14 110.6(2) . . ?
C5 C13 C15 112.4(2) . . ?
C14 C13 C15 109.7(2) . . ?
C5 C13 H13 108.0 . . ?
C14 C13 H13 108.0 . . ?
C15 C13 H13 108.0 . . ?
C13 C14 H14A 109.5 . . ?
C13 C14 H14B 109.5 . . ?
H14A C14 H14B 109.5 . . ?
C13 C14 H14C 109.5 . . ?
H14A C14 H14C 109.5 . . ?
H14B C14 H14C 109.5 . . ?
C13 C15 H15A 109.5 . . ?
C13 C15 H15B 109.5 . . ?
H15A C15 H15B 109.5 . . ?
C13 C15 H15C 109.5 . . ?
H15A C15 H15C 109.5 . . ?
H15B C15 H15C 109.5 . . ?
C21 C16 C17 122.1(2) . . ?
C21 C16 N3 119.6(2) . . ?
C17 C16 N3 118.2(2) . . ?
C18 C17 C16 117.5(2) . . ?
C18 C17 C25 120.3(2) . . ?
C16 C17 C25 122.2(2) . . ?
C19 C18 C17 121.2(2) . . ?
C19 C18 H18 119.4 . . ?
C17 C18 H18 119.4 . . ?
C20 C19 C18 120.1(2) . . ?
C20 C19 H19 119.9 . . ?
C18 C19 H19 119.9 . . ?
C19 C20 C21 120.8(2) . . ?
C19 C20 H20 119.6 . . ?
C21 C20 H20 119.6 . . ?
C20 C21 C16 118.2(2) . . ?
C20 C21 C22 119.4(2) . . ?
C16 C21 C22 122.4(2) . . ?
C21 C22 C23 112.1(2) . . ?
C21 C22 C24 110.0(2) . . ?
C23 C22 C24 110.9(2) . . ?
C21 C22 H22 107.9 . . ?
C23 C22 H22 107.9 . . ?
C24 C22 H22 107.9 . . ?
C22 C23 H23A 109.5 . . ?
C22 C23 H23B 109.5 . . ?
H23A C23 H23B 109.5 . . ?
C22 C23 H23C 109.5 . . ?
H23A C23 H23C 109.5 . . ?
H23B C23 H23C 109.5 . . ?
C22 C24 H24A 109.5 . . ?
C22 C24 H24B 109.5 . . ?
H24A C24 H24B 109.5 . . ?
C22 C24 H24C 109.5 . . ?
H24A C24 H24C 109.5 . . ?
H24B C24 H24C 109.5 . . ?
C26 C25 C17 111.5(2) . . ?
C26 C25 C27 111.4(2) . . ?
C17 C25 C27 111.2(2) . . ?
C26 C25 H25 107.5 . . ?
C17 C25 H25 107.5 . . ?
C27 C25 H25 107.5 . . ?
C25 C26 H26A 109.5 . . ?
C25 C26 H26B 109.5 . . ?
H26A C26 H26B 109.5 . . ?
C25 C26 H26C 109.5 . . ?
H26A C26 H26C 109.5 . . ?
H26B C26 H26C 109.5 . . ?
C25 C27 H27A 109.5 . . ?
C25 C27 H27B 109.5 . . ?
H27A C27 H27B 109.5 . . ?
C25 C27 H27C 109.5 . . ?
H27A C27 H27C 109.5 . . ?
H27B C27 H27C 109.5 . . ?
O1 C28 C29 105.6(2) . . ?
O1 C28 H28A 110.6 . . ?
C29 C28 H28A 110.6 . . ?
O1 C28 H28B 110.6 . . ?
C29 C28 H28B 110.6 . . ?
H28A C28 H28B 108.7 . . ?
C28 C29 C30 102.3(2) . . ?
C28 C29 H29A 111.3 . . ?
C30 C29 H29A 111.3 . . ?
C28 C29 H29B 111.3 . . ?
C30 C29 H29B 111.3 . . ?
H29A C29 H29B 109.2 . . ?
C29 C30 C31 103.6(2) . . ?
C29 C30 H30A 111.0 . . ?
C31 C30 H30A 111.0 . . ?
C29 C30 H30B 111.0 . . ?
C31 C30 H30B 111.0 . . ?
H30A C30 H30B 109.0 . . ?
O1 C31 C30 105.1(2) . . ?
O1 C31 H31A 110.7 . . ?
C30 C31 H31A 110.7 . . ?
O1 C31 H31B 110.7 . . ?
C30 C31 H31B 110.7 . . ?
H31A C31 H31B 108.8 . . ?
Si1 C32 H32A 109.5 . . ?
Si1 C32 H32B 109.5 . . ?
H32A C32 H32B 109.5 . . ?
Si1 C32 H32C 109.5 . . ?
H32A C32 H32C 109.5 . . ?
H32B C32 H32C 109.5 . . ?
Si1 C33 H33A 109.5 . . ?
Si1 C33 H33B 109.5 . . ?
H33A C33 H33B 109.5 . . ?
Si1 C33 H33C 109.5 . . ?
H33A C33 H33C 109.5 . . ?
H33B C33 H33C 109.5 . . ?
Si1 C34 H34A 109.5 . . ?
Si1 C34 H34B 109.5 . . ?
H34A C34 H34B 109.5 . . ?
Si1 C34 H34C 109.5 . . ?
H34A C34 H34C 109.5 . . ?
H34B C34 H34C 109.5 . . ?
Si2 C35 H35A 109.5 . . ?
Si2 C35 H35B 109.5 . . ?
H35A C35 H35B 109.5 . . ?
Si2 C35 H35C 109.5 . . ?
H35A C35 H35C 109.5 . . ?
H35B C35 H35C 109.5 . . ?
Si2 C36 H36A 109.5 . . ?
Si2 C36 H36B 109.5 . . ?
H36A C36 H36B 109.5 . . ?
Si2 C36 H36C 109.5 . . ?
H36A C36 H36C 109.5 . . ?
H36B C36 H36C 109.5 . . ?
Si2 C37 Y 81.11(10) . . ?
Si2 C37 H37A 105(2) . . ?
Y C37 H37A 173(2) . . ?
Si2 C37 H37B 112(2) . . ?
Y C37 H37B 69(2) . . ?
H37A C37 H37B 105(3) . . ?
Si2 C37 H37C 109(2) . . ?
Y C37 H37C 75(2) . . ?
H37A C37 H37C 106(3) . . ?
H37B C37 H37C 119(3) . . ?
Si3 C38 H38A 109.5 . . ?
Si3 C38 H38B 109.5 . . ?
H38A C38 H38B 109.5 . . ?
Si3 C38 H38C 109.5 . . ?
H38A C38 H38C 109.5 . . ?
H38B C38 H38C 109.5 . . ?
Si3 C39 H39A 109.5 . . ?
Si3 C39 H39B 109.5 . . ?
H39A C39 H39B 109.5 . . ?
Si3 C39 H39C 109.5 . . ?
H39A C39 H39C 109.5 . . ?
H39B C39 H39C 109.5 . . ?
Si3 C40 H40A 109.5 . . ?
Si3 C40 H40B 109.5 . . ?
H40A C40 H40B 109.5 . . ?
Si3 C40 H40C 109.5 . . ?
H40A C40 H40C 109.5 . . ?
H40B C40 H40C 109.5 . . ?
Si4 C41 H41A 109.5 . . ?
Si4 C41 H41B 109.5 . . ?
H41A C41 H41B 109.5 . . ?
Si4 C41 H41C 109.5 . . ?
H41A C41 H41C 109.5 . . ?
H41B C41 H41C 109.5 . . ?
Si4 C42 H42A 109.5 . . ?
Si4 C42 H42B 109.5 . . ?
H42A C42 H42B 109.5 . . ?
Si4 C42 H42C 109.5 . . ?
H42A C42 H42C 109.5 . . ?
H42B C42 H42C 109.5 . . ?
Si4 C43 H43A 109.5 . . ?
Si4 C43 H43B 109.5 . . ?
H43A C43 H43B 109.5 . . ?
Si4 C43 H43C 109.5 . . ?
H43A C43 H43C 109.5 . . ?
H43B C43 H43C 109.5 . . ?
C102 C101 O2 110.7(8) . . ?
C102 C101 H10A 109.5 . . ?
O2 C101 H10A 109.5 . . ?
C102 C101 H10B 109.5 . . ?
O2 C101 H10B 109.5 . . ?
H10A C101 H10B 108.1 . . ?
C101 C102 C103 104.1(7) . . ?
C101 C102 H10C 110.9 . . ?
C103 C102 H10C 110.9 . . ?
C101 C102 H10D 110.9 . . ?
C103 C102 H10D 110.9 . . ?
H10C C102 H10D 109.0 . . ?
C104 C103 C102 111.3(7) . . ?
C104 C103 H10E 109.4 . . ?
C102 C103 H10E 109.4 . . ?
C104 C103 H10F 109.4 . . ?
C102 C103 H10F 109.4 . . ?
H10E C103 H10F 108.0 . . ?
C103 C104 O2 102.4(7) . . ?
C103 C104 H10G 111.3 . . ?
O2 C104 H10G 111.3 . . ?
C103 C104 H10H 111.3 . . ?
O2 C104 H10H 111.3 . . ?
H10G C104 H10H 109.2 . . ?

loop_
_geom_bond_atom_site_label_1
_geom_bond_atom_site_label_2
_geom_bond_distance
_geom_bond_site_symmetry_2
_geom_bond_publ_flag
Y N1 2.135(2) . ?
Y N4 2.264(2) . ?
Y N5 2.294(2) . ?
Y O1 2.3314(16) . ?
Y C37 2.918(3) . ?
Y Si2 3.2186(8) . ?
Y Si3 3.3919(8) . ?
Si1 N4 1.704(2) . ?
Si1 C34 1.864(3) . ?
Si1 C33 1.866(3) . ?
Si1 C32 1.867(4) . ?
Si2 N4 1.710(2) . ?
Si2 C36 1.876(3) . ?
Si2 C35 1.877(3) . ?
Si2 C37 1.882(3) . ?
Si3 N5 1.713(2) . ?
Si3 C38 1.869(3) . ?
Si3 C40 1.869(3) . ?
Si3 C39 1.875(3) . ?
Si4 N5 1.719(2) . ?
Si4 C42 1.878(3) . ?
Si4 C41 1.880(3) . ?
Si4 C43 1.884(3) . ?
N1 C1 1.261(3) . ?
N2 C2 1.398(3) . ?
N2 C1 1.415(3) . ?
N2 C4 1.433(3) . ?
N3 C3 1.391(3) . ?
N3 C1 1.417(3) . ?
N3 C16 1.436(3) . ?
O1 C28 1.457(3) . ?
O1 C31 1.466(3) . ?
O2 C101 1.410(8) . ?
O2 C104 1.450(8) . ?
C2 C3 1.339(4) . ?
C2 H2 0.9500 . ?
C3 H3 0.9500 . ?
C4 C5 1.402(3) . ?
C4 C9 1.404(4) . ?
C5 C6 1.399(3) . ?
C5 C13 1.514(4) . ?
C6 C7 1.371(4) . ?
C6 H6 0.9500 . ?
C7 C8 1.380(4) . ?
C7 H7 0.9500 . ?
C8 C9 1.397(3) . ?
C8 H8 0.9500 . ?
C9 C10 1.517(4) . ?
C10 C11 1.530(4) . ?
C10 C12 1.530(4) . ?
C10 H10 1.0000 . ?
C11 H11A 0.9800 . ?
C11 H11B 0.9800 . ?
C11 H11C 0.9800 . ?
C12 H12A 0.9800 . ?
C12 H12B 0.9800 . ?
C12 H12C 0.9800 . ?
C13 C14 1.531(4) . ?
C13 C15 1.537(4) . ?
C13 H13 1.0000 . ?
C14 H14A 0.9800 . ?
C14 H14B 0.9800 . ?
C14 H14C 0.9800 . ?
C15 H15A 0.9800 . ?
C15 H15B 0.9800 . ?
C15 H15C 0.9800 . ?
C16 C21 1.398(3) . ?
C16 C17 1.402(3) . ?
C17 C18 1.395(3) . ?
C17 C25 1.520(3) . ?
C18 C19 1.386(4) . ?
C18 H18 0.9500 . ?
C19 C20 1.382(4) . ?
C19 H19 0.9500 . ?
C20 C21 1.393(3) . ?
C20 H20 0.9500 . ?
C21 C22 1.521(3) . ?
C22 C23 1.529(4) . ?
C22 C24 1.534(4) . ?
C22 H22 1.0000 . ?
C23 H23A 0.9800 . ?
C23 H23B 0.9800 . ?
C23 H23C 0.9800 . ?
C24 H24A 0.9800 . ?
C24 H24B 0.9800 . ?
C24 H24C 0.9800 . ?
C25 C26 1.520(4) . ?
C25 C27 1.530(4) . ?
C25 H25 1.0000 . ?
C26 H26A 0.9800 . ?
C26 H26B 0.9800 . ?
C26 H26C 0.9800 . ?
C27 H27A 0.9800 . ?
C27 H27B 0.9800 . ?
C27 H27C 0.9800 . ?
C28 C29 1.498(4) . ?
C28 H28A 0.9900 . ?
C28 H28B 0.9900 . ?
C29 C30 1.506(4) . ?
C29 H29A 0.9900 . ?
C29 H29B 0.9900 . ?
C30 C31 1.520(4) . ?
C30 H30A 0.9900 . ?
C30 H30B 0.9900 . ?
C31 H31A 0.9900 . ?
C31 H31B 0.9900 . ?
C32 H32A 0.9800 . ?
C32 H32B 0.9800 . ?
C32 H32C 0.9800 . ?
C33 H33A 0.9800 . ?
C33 H33B 0.9800 . ?
C33 H33C 0.9800 . ?
C34 H34A 0.9800 . ?
C34 H34B 0.9800 . ?
C34 H34C 0.9800 . ?
C35 H35A 0.9800 . ?
C35 H35B 0.9800 . ?
C35 H35C 0.9800 . ?
C36 H36A 0.9800 . ?
C36 H36B 0.9800 . ?
C36 H36C 0.9800 . ?
C37 H37A 0.90(4) . ?
C37 H37B 0.94(4) . ?
C37 H37C 0.92(4) . ?
C38 H38A 0.9800 . ?
C38 H38B 0.9800 . ?
C38 H38C 0.9800 . ?
C39 H39A 0.9800 . ?
C39 H39B 0.9800 . ?
C39 H39C 0.9800 . ?
C40 H40A 0.9800 . ?
C40 H40B 0.9800 . ?
C40 H40C 0.9800 . ?
C41 H41A 0.9800 . ?
C41 H41B 0.9800 . ?
C41 H41C 0.9800 . ?
C42 H42A 0.9800 . ?
C42 H42B 0.9800 . ?
C42 H42C 0.9800 . ?
C43 H43A 0.9800 . ?
C43 H43B 0.9800 . ?
C43 H43C 0.9800 . ?
C101 C102 1.357(8) . ?
C101 H10A 0.9900 . ?
C101 H10B 0.9900 . ?
C102 C103 1.495(11) . ?
C102 H10C 0.9900 . ?
C102 H10D 0.9900 . ?
C103 C104 1.403(9) . ?
C103 H10E 0.9900 . ?
C103 H10F 0.9900 . ?
C104 H10G 0.9900 . ?
C104 H10H 0.9900 . ?

loop_
_geom_torsion_atom_site_label_1
_geom_torsion_atom_site_label_2
_geom_torsion_atom_site_label_3
_geom_torsion_atom_site_label_4
_geom_torsion
_geom_torsion_site_symmetry_1
_geom_torsion_site_symmetry_2
_geom_torsion_site_symmetry_3
_geom_torsion_site_symmetry_4
_geom_torsion_publ_flag
N1 Y Si2 N4 101.31(12) . . . . ?
N5 Y Si2 N4 -122.21(12) . . . . ?
O1 Y Si2 N4 -22.35(12) . . . . ?
C37 Y Si2 N4 172.72(16) . . . . ?
Si3 Y Si2 N4 -141.65(11) . . . . ?
N1 Y Si2 C36 -167.63(14) . . . . ?
N4 Y Si2 C36 91.06(17) . . . . ?
N5 Y Si2 C36 -31.15(14) . . . . ?
O1 Y Si2 C36 68.71(15) . . . . ?
C37 Y Si2 C36 -96.22(17) . . . . ?
Si3 Y Si2 C36 -50.59(14) . . . . ?
N1 Y Si2 C35 17.26(16) . . . . ?
N4 Y Si2 C35 -84.06(18) . . . . ?
N5 Y Si2 C35 153.74(15) . . . . ?
O1 Y Si2 C35 -106.41(16) . . . . ?
C37 Y Si2 C35 88.66(19) . . . . ?
Si3 Y Si2 C35 134.30(14) . . . . ?
N1 Y Si2 C37 -71.40(13) . . . . ?
N4 Y Si2 C37 -172.72(16) . . . . ?
N5 Y Si2 C37 65.08(13) . . . . ?
O1 Y Si2 C37 164.93(13) . . . . ?
Si3 Y Si2 C37 45.64(12) . . . . ?
N1 Y Si3 N5 166.01(12) . . . . ?
N4 Y Si3 N5 12.02(14) . . . . ?
O1 Y Si3 N5 -97.63(12) . . . . ?
C37 Y Si3 N5 69.52(13) . . . . ?
Si2 Y Si3 N5 44.91(11) . . . . ?
N1 Y Si3 C38 99.8(2) . . . . ?
N4 Y Si3 C38 -54.2(2) . . . . ?
N5 Y Si3 C38 -66.2(2) . . . . ?
O1 Y Si3 C38 -163.9(2) . . . . ?
C37 Y Si3 C38 3.3(2) . . . . ?
Si2 Y Si3 C38 -21.3(2) . . . . ?
N1 Y Si3 C40 4.14(13) . . . . ?
N4 Y Si3 C40 -149.85(15) . . . . ?
N5 Y Si3 C40 -161.86(16) . . . . ?
O1 Y Si3 C40 100.51(13) . . . . ?
C37 Y Si3 C40 -92.34(14) . . . . ?
Si2 Y Si3 C40 -116.95(12) . . . . ?
N1 Y Si3 C39 -95.61(13) . . . . ?
N4 Y Si3 C39 110.39(15) . . . . ?
N5 Y Si3 C39 98.38(16) . . . . ?
O1 Y Si3 C39 0.75(12) . . . . ?
C37 Y Si3 C39 167.90(13) . . . . ?
Si2 Y Si3 C39 143.29(12) . . . . ?
N4 Y N1 C1 130.5(7) . . . . ?
N5 Y N1 C1 -25.7(7) . . . . ?
O1 Y N1 C1 -117.4(7) . . . . ?
C37 Y N1 C1 64.8(7) . . . . ?
Si2 Y N1 C1 98.1(7) . . . . ?
Si3 Y N1 C1 -33.6(7) . . . . ?
C34 Si1 N4 Si2 172.59(19) . . . . ?
C33 Si1 N4 Si2 52.8(2) . . . . ?
C32 Si1 N4 Si2 -67.3(2) . . . . ?
C34 Si1 N4 Y -2.9(2) . . . . ?
C33 Si1 N4 Y -122.7(2) . . . . ?
C32 Si1 N4 Y 117.21(19) . . . . ?
C36 Si2 N4 Si1 70.99(19) . . . . ?
C35 Si2 N4 Si1 -51.6(2) . . . . ?
C37 Si2 N4 Si1 -169.49(16) . . . . ?
Y Si2 N4 Si1 -176.3(2) . . . . ?
C36 Si2 N4 Y -112.75(14) . . . . ?
C35 Si2 N4 Y 124.69(14) . . . . ?
C37 Si2 N4 Y 6.77(15) . . . . ?
N1 Y N4 Si1 85.87(15) . . . . ?
N5 Y N4 Si1 -115.66(14) . . . . ?
O1 Y N4 Si1 -19.93(15) . . . . ?
C37 Y N4 Si1 171.45(17) . . . . ?
Si2 Y N4 Si1 176.1(2) . . . . ?
Si3 Y N4 Si1 -121.85(12) . . . . ?
N1 Y N4 Si2 -90.19(11) . . . . ?
N5 Y N4 Si2 68.28(12) . . . . ?
O1 Y N4 Si2 164.01(9) . . . . ?
C37 Y N4 Si2 -4.61(10) . . . . ?
Si3 Y N4 Si2 62.09(14) . . . . ?
C38 Si3 N5 Si4 -44.8(2) . . . . ?
C40 Si3 N5 Si4 -163.03(16) . . . . ?
C39 Si3 N5 Si4 79.32(17) . . . . ?
Y Si3 N5 Si4 178.3(2) . . . . ?
C38 Si3 N5 Y 136.88(17) . . . . ?
C40 Si3 N5 Y 18.67(17) . . . . ?
C39 Si3 N5 Y -98.98(15) . . . . ?
C42 Si4 N5 Si3 87.54(17) . . . . ?
C41 Si4 N5 Si3 -151.22(14) . . . . ?
C43 Si4 N5 Si3 -33.47(19) . . . . ?
C42 Si4 N5 Y -94.36(16) . . . . ?
C41 Si4 N5 Y 26.88(17) . . . . ?
C43 Si4 N5 Y 144.63(15) . . . . ?
N1 Y N5 Si3 -17.18(15) . . . . ?
N4 Y N5 Si3 -172.17(9) . . . . ?
O1 Y N5 Si3 79.85(11) . . . . ?
C37 Y N5 Si3 -111.55(12) . . . . ?
Si2 Y N5 Si3 -143.19(9) . . . . ?
N1 Y N5 Si4 164.64(11) . . . . ?
N4 Y N5 Si4 9.65(16) . . . . ?
O1 Y N5 Si4 -98.33(13) . . . . ?
C37 Y N5 Si4 70.27(14) . . . . ?
Si2 Y N5 Si4 38.64(13) . . . . ?
Si3 Y N5 Si4 -178.2(2) . . . . ?
N1 Y O1 C28 -2.9(2) . . . . ?
N4 Y O1 C28 112.8(2) . . . . ?
N5 Y O1 C28 -129.1(2) . . . . ?
C37 Y O1 C28 167.4(3) . . . . ?
Si2 Y O1 C28 124.5(2) . . . . ?
Si3 Y O1 C28 -102.1(2) . . . . ?
N1 Y O1 C31 170.93(18) . . . . ?
N4 Y O1 C31 -73.36(19) . . . . ?
N5 Y O1 C31 44.72(19) . . . . ?
C37 Y O1 C31 -18.8(4) . . . . ?
Si2 Y O1 C31 -61.7(2) . . . . ?
Si3 Y O1 C31 71.77(18) . . . . ?
Y N1 C1 N2 117.4(6) . . . . ?
Y N1 C1 N3 -61.3(8) . . . . ?
C2 N2 C1 N1 -179.5(2) . . . . ?
C4 N2 C1 N1 1.6(4) . . . . ?
C2 N2 C1 N3 -0.5(2) . . . . ?
C4 N2 C1 N3 -179.4(2) . . . . ?
C3 N3 C1 N1 179.9(2) . . . . ?
C16 N3 C1 N1 -18.1(4) . . . . ?
C3 N3 C1 N2 0.9(2) . . . . ?
C16 N3 C1 N2 162.9(2) . . . . ?
C1 N2 C2 C3 -0.1(3) . . . . ?
C4 N2 C2 C3 178.8(2) . . . . ?
N2 C2 C3 N3 0.7(3) . . . . ?
C1 N3 C3 C2 -1.0(3) . . . . ?
C16 N3 C3 C2 -163.1(2) . . . . ?
C2 N2 C4 C5 72.7(3) . . . . ?
C1 N2 C4 C5 -108.5(3) . . . . ?
C2 N2 C4 C9 -105.1(3) . . . . ?
C1 N2 C4 C9 73.6(3) . . . . ?
C9 C4 C5 C6 0.1(4) . . . . ?
N2 C4 C5 C6 -177.7(2) . . . . ?
C9 C4 C5 C13 178.1(2) . . . . ?
N2 C4 C5 C13 0.3(4) . . . . ?
C4 C5 C6 C7 -0.7(4) . . . . ?
C13 C5 C6 C7 -178.7(3) . . . . ?
C5 C6 C7 C8 0.8(4) . . . . ?
C6 C7 C8 C9 -0.4(4) . . . . ?
C7 C8 C9 C4 -0.2(4) . . . . ?
C7 C8 C9 C10 177.6(2) . . . . ?
C5 C4 C9 C8 0.3(4) . . . . ?
N2 C4 C9 C8 178.1(2) . . . . ?
C5 C4 C9 C10 -177.5(2) . . . . ?
N2 C4 C9 C10 0.3(3) . . . . ?
C8 C9 C10 C11 22.5(4) . . . . ?
C4 C9 C10 C11 -159.8(2) . . . . ?
C8 C9 C10 C12 -101.1(3) . . . . ?
C4 C9 C10 C12 76.6(3) . . . . ?
C6 C5 C13 C14 76.2(3) . . . . ?
C4 C5 C13 C14 -101.7(3) . . . . ?
C6 C5 C13 C15 -46.8(3) . . . . ?
C4 C5 C13 C15 135.3(3) . . . . ?
C3 N3 C16 C21 -90.3(3) . . . . ?
C1 N3 C16 C21 109.8(3) . . . . ?
C3 N3 C16 C17 86.9(3) . . . . ?
C1 N3 C16 C17 -72.9(3) . . . . ?
C21 C16 C17 C18 -2.4(4) . . . . ?
N3 C16 C17 C18 -179.6(2) . . . . ?
C21 C16 C17 C25 175.6(2) . . . . ?
N3 C16 C17 C25 -1.6(3) . . . . ?
C16 C17 C18 C19 1.1(4) . . . . ?
C25 C17 C18 C19 -177.0(2) . . . . ?
C17 C18 C19 C20 1.0(4) . . . . ?
C18 C19 C20 C21 -1.7(4) . . . . ?
C19 C20 C21 C16 0.4(4) . . . . ?
C19 C20 C21 C22 178.4(2) . . . . ?
C17 C16 C21 C20 1.7(4) . . . . ?
N3 C16 C21 C20 178.9(2) . . . . ?
C17 C16 C21 C22 -176.2(2) . . . . ?
N3 C16 C21 C22 0.9(3) . . . . ?
C20 C21 C22 C23 54.1(3) . . . . ?
C16 C21 C22 C23 -128.0(3) . . . . ?
C20 C21 C22 C24 -69.8(3) . . . . ?
C16 C21 C22 C24 108.2(3) . . . . ?
C18 C17 C25 C26 -65.5(3) . . . . ?
C16 C17 C25 C26 116.5(3) . . . . ?
C18 C17 C25 C27 59.5(3) . . . . ?
C16 C17 C25 C27 -118.5(3) . . . . ?
C31 O1 C28 C29 -18.1(3) . . . . ?
Y O1 C28 C29 156.56(18) . . . . ?
O1 C28 C29 C30 34.4(3) . . . . ?
C28 C29 C30 C31 -37.3(3) . . . . ?
C28 O1 C31 C30 -5.6(3) . . . . ?
Y O1 C31 C30 179.66(19) . . . . ?
C29 C30 C31 O1 26.9(3) . . . . ?
N4 Si2 C37 Y -5.07(11) . . . . ?
C36 Si2 C37 Y 118.05(12) . . . . ?
C35 Si2 C37 Y -129.58(11) . . . . ?
N1 Y C37 Si2 115.72(11) . . . . ?
N4 Y C37 Si2 4.05(9) . . . . ?
N5 Y C37 Si2 -118.05(11) . . . . ?
O1 Y C37 Si2 -54.6(4) . . . . ?
Si3 Y C37 Si2 -143.50(9) . . . . ?
C104 O2 C101 C102 5.3(11) . . . . ?
O2 C101 C102 C103 2.3(12) . . . . ?
C101 C102 C103 C104 -9.6(13) . . . . ?
C102 C103 C104 O2 12.3(10) . . . . ?
C101 O2 C104 C103 -10.8(9) . . . . ?
